data_4078378
loop_
_publ_author_name
'Blonski, Christine'
'Myers, Andrew W.'
'Palmer, Michael'
'Harris, Suzanne'
'Jones, William D.'

_publ_section_title
;
 Structure of Metallathiacycles:&#x00A0; Planar vs Nonplanar Geometries. A
 Theoretical and Experimental Investigation
;
_journal_issue 17
_journal_name_full Organometallics
_journal_page_first 3819
_journal_paper_doi 10.1021/om970416u
_journal_volume 16
_journal_year 1997
_chemical_formula_sum 'C21 H30 P Rh S'
_chemical_formula_weight 448.39
_chemical_name_systematic
; 
 ? 
;
_space_group_IT_number 14
_symmetry_cell_setting monoclinic
_symmetry_space_group_name_Hall '-P 2yn'
_symmetry_space_group_name_H-M 'P 1 21/n 1'
_atom_sites_solution_hydrogens geom
_atom_sites_solution_primary direct
_atom_sites_solution_secondary difmap
_audit_creation_method SHELXL
_cell_angle_alpha 90.00
_cell_angle_beta 105.4960(10)
_cell_angle_gamma 90.00
_cell_formula_units_Z 8
_cell_length_a 17.7781(3)
_cell_length_b 8.79590(10)
_cell_length_c 27.9997(4)
_cell_measurement_reflns_used 8192
_cell_measurement_temperature 223(2)
_cell_volume 4219.28(11)
_computing_cell_refinement 'Siemens XSCANS'
_computing_data_collection 'Siemens XSCANS'
_computing_data_reduction 'Siemens SHELXTL'
_computing_molecular_graphics 'Siemens SHELXTL'
_computing_publication_material 'Siemens SHELXTL'
_computing_structure_refinement 'SHELXL-93 (Sheldrick, 1993)'
_computing_structure_solution 'SHELXS-86 (Sheldrick, 1990)'
_diffrn_ambient_temperature 293(2)
_diffrn_measurement_device 'Siemens SMART'
_diffrn_measurement_method '\w scans'
_diffrn_radiation_monochromator graphite
_diffrn_radiation_source 'normal-focus sealed tube'
_diffrn_radiation_type MoK\a
_diffrn_radiation_wavelength 0.71073
_diffrn_reflns_av_R_equivalents 0.0782
_diffrn_reflns_av_sigmaI/netI 0.0641
_diffrn_reflns_limit_h_max 19
_diffrn_reflns_limit_h_min -23
_diffrn_reflns_limit_k_max 11
_diffrn_reflns_limit_k_min -11
_diffrn_reflns_limit_l_max 31
_diffrn_reflns_limit_l_min -36
_diffrn_reflns_number 21186
_diffrn_reflns_theta_max 25.00
_diffrn_reflns_theta_min 1.51
_diffrn_standards_decay_% 5.8
_diffrn_standards_interval_time '13 h'
_diffrn_standards_number 363
_exptl_absorpt_coefficient_mu 0.984
_exptl_absorpt_correction_T_max 0.8977
_exptl_absorpt_correction_T_min 0.6456
_exptl_absorpt_correction_type empirical
_exptl_crystal_density_diffrn 1.412
_exptl_crystal_description plate
_exptl_crystal_F_000 1856
_exptl_crystal_size_max .60
_exptl_crystal_size_mid .20
_exptl_crystal_size_min .04
_refine_diff_density_max 1.516
_refine_diff_density_min -0.952
_refine_diff_density_rms 0.111
_refine_ls_extinction_coef 0.00020(8)
_refine_ls_extinction_expression Fc^*^=kFc[1+0.001xFc^2^\l^3^/sin(2\q)]^-1/4^
_refine_ls_extinction_method SHELXL
_refine_ls_goodness_of_fit_all 1.149
_refine_ls_goodness_of_fit_obs 1.226
_refine_ls_matrix_type full
_refine_ls_number_parameters 531
_refine_ls_number_reflns 7313
_refine_ls_number_restraints 764
_refine_ls_restrained_S_all 1.157
_refine_ls_restrained_S_obs 1.145
_refine_ls_R_factor_all 0.0928
_refine_ls_R_factor_obs 0.0604
_refine_ls_shift/esd_max -0.221
_refine_ls_shift/esd_mean 0.014
_refine_ls_structure_factor_coef Fsqd
_refine_ls_weighting_details 'w=1/[\s^2^(Fo^2^)+(0.0547P)^2^+8.6726P] where P=(Fo^2^+2Fc^2^)/3'
_refine_ls_weighting_scheme calc
_refine_ls_wR_factor_all 0.1572
_refine_ls_wR_factor_obs 0.1325
_reflns_number_observed 5309
_reflns_number_total 7424
_reflns_observed_criterion >2sigma(I)
_cod_data_source_file om970416u.cif
_cod_data_source_block Rhbenzothiophene
_cod_depositor_comments
;
The following automatic conversions were performed:

'_symmetry_cell_setting' value 'Monoclinic' changed to 'monoclinic'
according to /home/saulius/struct/CIF-dictionaries/cif_core.dic
dictionary named 'cif_core.dic' version 2.4.1 from 2010-06-29.

Automatic conversion script
Id: cif_fix_values 1715 2011-07-08 13:25:40Z adriana 

The following automatic conversions were performed:

'_refine_ls_weighting_scheme' value 'calc
w=1/[\s^2^(Fo^2^)+(0.0547P)^2^+8.6726P] where P=(Fo^2^+2Fc^2^)/3' was
changed to 'calc'. New tag '_refine_ls_weighting_details' was
created. The value of the new tag was set to
'w=1/[\s^2^(Fo^2^)+(0.0547P)^2^+8.6726P] where P=(Fo^2^+2Fc^2^)/3'.

Automatic conversion script
Id: cif_fix_values 3143 2015-03-26 13:38:13Z robertas 
;
_cod_original_cell_volume 4219.27(10)
_cod_original_sg_symbol_H-M P2(1)/n
_cod_database_code 4078378

loop_
_symmetry_equiv_pos_as_xyz
'x, y, z'
'-x+1/2, y+1/2, -z+1/2'
'-x, -y, -z'
'x-1/2, -y-1/2, z-1/2'

loop_
_atom_site_aniso_label
_atom_site_aniso_U_11
_atom_site_aniso_U_22
_atom_site_aniso_U_33
_atom_site_aniso_U_23
_atom_site_aniso_U_13
_atom_site_aniso_U_12
Rh1A 0.0351(3) 0.0289(3) 0.0372(3) -0.0009(2) 0.0061(2) -0.0026(2)
C1A 0.044(4) 0.033(3) 0.049(4) 0.003(3) 0.022(3) 0.001(3)
C2A 0.034(3) 0.034(4) 0.043(3) -0.008(3) 0.009(3) 0.003(3)
C3A 0.041(4) 0.045(4) 0.042(4) 0.015(3) 0.012(3) 0.013(3)
C4A 0.059(4) 0.032(4) 0.057(4) -0.006(3) 0.012(3) 0.001(3)
C5A 0.050(4) 0.045(4) 0.033(3) 0.002(3) 0.013(3) -0.005(3)
C6A 0.062(5) 0.042(4) 0.100(6) 0.021(4) 0.030(4) -0.004(4)
C7A 0.055(5) 0.083(6) 0.067(5) -0.036(5) 0.013(4) -0.018(4)
C8A 0.073(5) 0.080(6) 0.066(5) 0.030(5) 0.026(4) 0.021(5)
C9A 0.113(7) 0.037(4) 0.092(6) -0.023(4) 0.043(5) -0.009(5)
C10A 0.096(6) 0.088(7) 0.035(4) -0.006(4) 0.014(4) 0.004(5)
P1A 0.0421(10) 0.0398(10) 0.0709(12) -0.0034(9) 0.0156(9) 0.0049(8)
C11A 0.082(6) 0.048(5) 0.083(6) -0.022(4) 0.025(5) 0.010(4)
C12A 0.060(5) 0.063(6) 0.153(9) -0.013(6) 0.051(6) 0.005(4)
C13A 0.079(6) 0.065(6) 0.094(7) 0.010(5) 0.004(5) 0.025(5)
S1A 0.0585(11) 0.0615(13) 0.0500(10) 0.0077(10) -0.0024(9) -0.0162(10)
C17A 0.034(3) 0.034(4) 0.060(4) -0.002(3) 0.017(3) 0.006(3)
C21A 0.042(4) 0.038(4) 0.069(5) -0.012(4) 0.010(3) 0.003(3)
C20A 0.044(4) 0.044(5) 0.109(7) -0.028(5) 0.020(4) -0.010(3)
C19A 0.073(5) 0.039(4) 0.107(7) -0.011(5) 0.049(5) -0.010(4)
C18A 0.061(5) 0.045(4) 0.065(5) -0.001(4) 0.027(4) 0.006(4)
C16A 0.038(3) 0.033(3) 0.067(5) 0.000(3) 0.018(3) 0.000(3)
C15A 0.056(4) 0.058(5) 0.050(4) -0.001(4) 0.007(3) 0.000(4)
C14A 0.044(4) 0.084(6) 0.043(4) 0.021(4) 0.020(3) 0.018(4)
Rh1B 0.0405(3) 0.0258(3) 0.0413(3) -0.0001(2) 0.0130(2) 0.0009(2)
C1B 0.026(3) 0.036(4) 0.100(6) -0.016(4) 0.014(4) -0.004(3)
C2B 0.055(4) 0.033(4) 0.048(4) -0.006(3) 0.000(3) -0.003(3)
C3B 0.036(3) 0.028(3) 0.054(4) -0.007(3) 0.012(3) -0.007(3)
C4B 0.059(4) 0.034(3) 0.048(4) 0.002(3) 0.012(3) -0.013(3)
C5B 0.060(5) 0.039(4) 0.080(5) -0.007(4) 0.038(4) -0.017(3)
C6B 0.048(5) 0.063(6) 0.199(12) -0.034(7) 0.017(6) 0.006(4)
C7B 0.128(8) 0.054(5) 0.059(5) -0.007(4) -0.012(5) 0.009(5)
C8B 0.071(5) 0.035(4) 0.100(6) -0.014(4) 0.041(5) 0.002(4)
C9B 0.105(7) 0.048(5) 0.065(5) 0.018(4) -0.004(5) -0.019(5)
C10B 0.140(9) 0.081(7) 0.127(9) -0.042(6) 0.099(8) -0.046(7)
P1B 0.0436(10) 0.0320(9) 0.0640(12) 0.0036(8) 0.0143(9) -0.0033(7)
C11B 0.062(5) 0.098(8) 0.081(6) 0.012(5) 0.006(5) -0.006(5)
C12B 0.061(5) 0.037(4) 0.184(11) -0.019(6) 0.037(6) -0.022(4)
C13B 0.061(5) 0.077(6) 0.092(6) 0.006(5) 0.036(4) -0.009(5)
S1B 0.088(4) 0.034(3) 0.043(3) 0.004(3) 0.028(3) 0.014(3)
C17B 0.051(12) 0.026(9) 0.059(12) 0.018(9) 0.008(9) 0.017(9)
C21B 0.057(10) 0.020(10) 0.057(10) -0.007(8) 0.000(8) 0.003(7)
C20B 0.051(10) 0.028(11) 0.076(13) 0.006(11) 0.000(11) 0.005(8)
C19B 0.054(10) 0.024(8) 0.061(17) -0.011(12) 0.002(13) 0.000(7)
C18B 0.062(11) 0.025(11) 0.059(11) 0.006(8) 0.008(9) 0.014(9)
C16B 0.045(10) 0.020(13) 0.050(9) -0.015(7) 0.004(8) -0.014(8)
C15B 0.101(13) 0.015(8) 0.054(9) -0.016(7) 0.027(9) -0.007(7)
C14B 0.076(19) 0.048(17) 0.036(10) 0.005(9) 0.013(10) -0.019(12)
S1C 0.071(4) 0.048(5) 0.036(3) -0.007(3) 0.011(3) 0.000(3)
C17C 0.050(9) 0.009(11) 0.066(11) -0.007(7) 0.021(8) -0.003(8)
C21C 0.058(10) 0.025(11) 0.065(11) -0.007(8) 0.015(9) 0.003(8)
C20C 0.072(12) 0.055(14) 0.088(17) -0.021(13) 0.007(14) 0.020(10)
C19C 0.064(11) 0.028(10) 0.078(20) -0.007(16) -0.009(17) 0.013(8)
C18C 0.072(14) 0.027(14) 0.070(12) 0.010(10) 0.003(11) 0.000(10)
C16C 0.043(11) 0.044(14) 0.045(10) -0.013(10) 0.011(9) -0.015(8)
C15C 0.078(12) 0.049(12) 0.053(10) 0.019(8) 0.001(9) -0.016(9)
C14C 0.053(11) 0.048(13) 0.033(8) -0.015(9) 0.020(7) -0.025(10)

loop_
_atom_site_label
_atom_site_type_symbol
_atom_site_fract_x
_atom_site_fract_y
_atom_site_fract_z
_atom_site_U_iso_or_equiv
_atom_site_thermal_displace_type
_atom_site_occupancy
_atom_site_calc_flag
_atom_site_refinement_flags
_atom_site_disorder_group
Rh1A Rh 0.76990(3) 0.15646(6) 0.10926(2) 0.0345(2) Uani 1 d D .
C1A C 0.6707(3) 0.0709(7) 0.1378(2) 0.0402(15) Uani 1 d DU .
C2A C 0.6420(3) 0.1219(7) 0.0875(2) 0.0372(14) Uani 1 d DU .
C3A C 0.6545(4) 0.2802(7) 0.0871(2) 0.042(2) Uani 1 d DU .
C4A C 0.6953(4) 0.3247(7) 0.1354(2) 0.050(2) Uani 1 d DU .
C5A C 0.7048(4) 0.1961(7) 0.1670(2) 0.042(2) Uani 1 d DU .
C6A C 0.6586(4) -0.0855(8) 0.1567(3) 0.066(2) Uani 1 d DU .
H6AA H 0.6083(13) -0.0902(20) 0.1633(19) 0.100 Uiso 1 calc R .
H6AB H 0.6985(18) -0.1056(25) 0.1867(11) 0.100 Uiso 1 calc R .
H6AC H 0.6612(31) -0.1602(10) 0.1322(8) 0.100 Uiso 1 calc R .
C7A C 0.5937(4) 0.0290(10) 0.0450(3) 0.069(2) Uani 1 d DU .
H7AA H 0.5393(4) 0.0470(51) 0.0417(14) 0.103 Uiso 1 calc R .
H7AB H 0.6050(24) -0.0769(11) 0.0513(10) 0.103 Uiso 1 calc R .
H7AC H 0.6062(25) 0.0579(46) 0.0149(4) 0.103 Uiso 1 calc R .
C8A C 0.6293(5) 0.3841(10) 0.0433(3) 0.072(2) Uani 1 d DU .
H8AA H 0.5828(20) 0.4372(50) 0.0447(12) 0.107 Uiso 1 calc R .
H8AB H 0.6190(33) 0.3255(12) 0.0133(3) 0.107 Uiso 1 calc R .
H8AC H 0.6700(15) 0.4562(43) 0.0437(12) 0.107 Uiso 1 calc R .
C9A C 0.7223(5) 0.4844(8) 0.1528(3) 0.077(3) Uani 1 d DU .
H9AA H 0.6952(26) 0.5184(28) 0.1763(17) 0.116 Uiso 1 calc R .
H9AB H 0.7113(32) 0.5521(16) 0.1249(5) 0.116 Uiso 1 calc R .
H9AC H 0.7775(8) 0.4835(15) 0.1683(20) 0.116 Uiso 1 calc R .
C10A C 0.7402(5) 0.1973(11) 0.2223(2) 0.074(2) Uani 1 d DU .
H10A H 0.7044(16) 0.2439(62) 0.2382(3) 0.110 Uiso 1 calc R .
H10B H 0.7881(19) 0.2540(57) 0.2299(3) 0.110 Uiso 1 calc R .
H10C H 0.7506(32) 0.0948(11) 0.2340(4) 0.110 Uiso 1 calc R .
P1A P 0.83332(10) -0.0600(2) 0.10202(8) 0.0508(5) Uani 1 d D .
C11A C 0.7789(5) -0.1984(9) 0.0589(3) 0.070(2) Uani 1 d DU .
H11A H 0.8115(12) -0.2848(30) 0.0579(16) 0.106 Uiso 1 calc R .
H11B H 0.7622(29) -0.1539(22) 0.0265(5) 0.106 Uiso 1 calc R .
H11C H 0.7341(19) -0.2302(50) 0.0693(12) 0.106 Uiso 1 calc R .
C12A C 0.9220(4) -0.0405(10) 0.0819(4) 0.087(3) Uani 1 d DU .
H12A H 0.9416(22) -0.1395(10) 0.0771(24) 0.131 Uiso 1 calc R .
H12B H 0.9605(14) 0.0136(67) 0.1066(12) 0.131 Uiso 1 calc R .
H12C H 0.9107(9) 0.0148(66) 0.0512(13) 0.131 Uiso 1 calc R .
C13A C 0.8653(5) -0.1663(10) 0.1592(3) 0.083(3) Uani 1 d DU .
H13A H 0.8905(34) -0.2581(37) 0.1533(6) 0.125 Uiso 1 calc R .
H13B H 0.8209(7) -0.1912(65) 0.1711(13) 0.125 Uiso 1 calc R .
H13C H 0.9013(29) -0.1059(30) 0.1834(8) 0.125 Uiso 1 calc R .
S1A S 0.88839(11) 0.2526(2) 0.15634(7) 0.0599(5) Uani 1 d D .
C17A C 0.9318(3) 0.3809(7) 0.1234(2) 0.042(2) Uani 1 d DU .
C21A C 0.9930(4) 0.4695(7) 0.1515(3) 0.051(2) Uani 1 d DU .
H21A H 1.0066(4) 0.4626(7) 0.1859(3) 0.061 Uiso 1 calc R .
C20A C 1.0337(4) 0.5670(9) 0.1288(3) 0.066(2) Uani 1 d DU .
H20A H 1.0749(4) 0.6236(9) 0.1480(3) 0.079 Uiso 1 calc R .
C19A C 1.0140(5) 0.5814(9) 0.0779(4) 0.068(2) Uani 1 d DU .
H19A H 1.0420(5) 0.6457(9) 0.0627(4) 0.082 Uiso 1 calc R .
C18A C 0.9529(4) 0.4994(8) 0.0508(3) 0.055(2) Uani 1 d DU .
H18A H 0.9388(4) 0.5115(8) 0.0165(3) 0.066 Uiso 1 calc R .
C16A C 0.9102(4) 0.3982(7) 0.0714(3) 0.045(2) Uani 1 d DU .
C15A C 0.8467(4) 0.3145(9) 0.0373(3) 0.056(2) Uani 1 d DU .
H15A H 0.8429(4) 0.3290(9) 0.0038(3) 0.067 Uiso 1 calc R .
C14A C 0.7965(4) 0.2258(10) 0.0465(2) 0.055(2) Uani 1 d DU .
H14A H 0.7644(4) 0.1822(10) 0.0180(2) 0.066 Uiso 1 calc R .
Rh1B Rh 0.31263(3) 0.15810(6) 0.14030(2) 0.0355(2) Uani 1 d D .
C1B C 0.4287(3) 0.2697(8) 0.1627(3) 0.054(2) Uani 1 d DU .
C2B C 0.3833(4) 0.3261(7) 0.1941(2) 0.048(2) Uani 1 d DU .
C3B C 0.3179(3) 0.4034(7) 0.1647(2) 0.0393(15) Uani 1 d DU .
C4B C 0.3232(4) 0.3971(7) 0.1140(2) 0.047(2) Uani 1 d DU .
C5B C 0.3917(4) 0.3177(8) 0.1136(3) 0.056(2) Uani 1 d DU .
C6B C 0.5054(4) 0.1882(10) 0.1797(4) 0.107(4) Uani 1 d DU .
H6BA H 0.5468(6) 0.2612(11) 0.1897(29) 0.160 Uiso 1 calc R .
H6BB H 0.5137(22) 0.1277(73) 0.1530(10) 0.160 Uiso 1 calc R .
H6BC H 0.5048(18) 0.1235(70) 0.2072(20) 0.160 Uiso 1 calc R .
C7B C 0.4035(6) 0.3118(10) 0.2496(3) 0.088(3) Uani 1 d DU .
H7BA H 0.4418(31) 0.3871(54) 0.2643(3) 0.131 Uiso 1 calc R .
H7BB H 0.4242(39) 0.2123(30) 0.2592(3) 0.131 Uiso 1 calc R .
H7BC H 0.3574(10) 0.3271(80) 0.2607(4) 0.131 Uiso 1 calc R .
C8B C 0.2590(4) 0.4958(8) 0.1816(3) 0.065(2) Uani 1 d DU .
H8BA H 0.2785(14) 0.5971(19) 0.1893(19) 0.098 Uiso 1 calc R .
H8BB H 0.2497(23) 0.4499(34) 0.2106(12) 0.098 Uiso 1 calc R .
H8BC H 0.2111(11) 0.4994(51) 0.1558(8) 0.098 Uiso 1 calc R .
C9B C 0.2707(5) 0.4823(9) 0.0714(3) 0.078(3) Uani 1 d DU .
H9BA H 0.2891(22) 0.5849(22) 0.0713(14) 0.116 Uiso 1 calc R .
H9BB H 0.2185(9) 0.4831(62) 0.0750(13) 0.116 Uiso 1 calc R .
H9BC H 0.2711(29) 0.4334(42) 0.0408(3) 0.116 Uiso 1 calc R .
C10B C 0.4229(6) 0.2950(12) 0.0691(4) 0.104(4) Uani 1 d DU .
H10D H 0.4768(14) 0.3247(87) 0.0772(10) 0.156 Uiso 1 calc R .
H10E H 0.3935(31) 0.3560(70) 0.0421(10) 0.156 Uiso 1 calc R .
H10F H 0.4184(43) 0.1898(19) 0.0597(18) 0.156 Uiso 1 calc R .
P1B P 0.18372(10) 0.1056(2) 0.12201(7) 0.0466(4) Uani 1 d D .
C11B C 0.1213(5) 0.2000(11) 0.0692(3) 0.083(3) Uani 1 d DU .
H11D H 0.0678(5) 0.1760(61) 0.0670(14) 0.124 Uiso 1 calc R .
H11E H 0.1338(26) 0.1664(56) 0.0396(4) 0.124 Uiso 1 calc R .
H11F H 0.1289(28) 0.3079(12) 0.0727(12) 0.124 Uiso 1 calc R .
C12B C 0.1557(5) -0.0917(9) 0.1107(4) 0.093(3) Uani 1 d DU .
H12D H 0.1011(10) -0.1025(16) 0.1086(26) 0.140 Uiso 1 calc R .
H12E H 0.1856(29) -0.1530(13) 0.1375(13) 0.140 Uiso 1 calc R .
H12F H 0.1654(38) -0.1241(24) 0.0802(13) 0.140 Uiso 1 calc R .
C13B C 0.1370(5) 0.1559(10) 0.1704(3) 0.074(2) Uani 1 d DU .
H13D H 0.0816(6) 0.1414(67) 0.1583(8) 0.111 Uiso 1 calc R .
H13E H 0.1477(29) 0.2605(21) 0.1796(16) 0.111 Uiso 1 calc R .
H13F H 0.1570(26) 0.0924(47) 0.1989(9) 0.111 Uiso 1 calc R .
S1B S 0.3360(4) -0.0549(6) 0.1944(2) 0.0530(15) Uani 0.50 d PD 1
C17B C 0.4024(21) -0.1752(41) 0.1766(7) 0.046(7) Uani 0.50 d PDU 1
C21B C 0.4561(13) -0.2511(22) 0.2156(6) 0.048(5) Uani 0.50 d PDU 1
H21B H 0.4559(13) -0.2324(22) 0.2483(6) 0.057 Uiso 0.50 calc PR 1
C20B C 0.5094(13) -0.3534(26) 0.2055(7) 0.055(6) Uani 0.50 d PDU 1
H20B H 0.5445(13) -0.4031(26) 0.2314(7) 0.066 Uiso 0.50 calc PR 1
C19B C 0.5104(12) -0.3821(24) 0.1566(6) 0.049(6) Uani 0.50 d PDU 1
H19B H 0.5441(12) -0.4547(24) 0.1497(6) 0.059 Uiso 0.50 calc PR 1
C18B C 0.4621(12) -0.3031(19) 0.1196(6) 0.050(5) Uani 0.50 d PDU 1
H18B H 0.4658(12) -0.3178(19) 0.0874(6) 0.060 Uiso 0.50 calc PR 1
C16B C 0.4062(17) -0.1995(31) 0.1275(6) 0.040(6) Uani 0.50 d PDU 1
C15B C 0.3578(10) -0.1195(16) 0.0847(5) 0.056(4) Uani 0.50 d PDU 1
H15B H 0.3552(10) -0.1628(16) 0.0539(5) 0.067 Uiso 0.50 calc PR 1
C14B C 0.3170(19) 0.0076(28) 0.0839(8) 0.054(7) Uani 0.50 d PDU 1
H14B H 0.2850(19) 0.0334(28) 0.0529(8) 0.064 Uiso 0.50 calc PR 1
S1C S 0.3340(5) -0.0443(9) 0.0922(2) 0.052(2) Uani 0.50 d PD 2
C17C C 0.4058(17) -0.1635(32) 0.1298(7) 0.040(6) Uani 0.50 d PDU 2
C21C C 0.4504(12) -0.2509(19) 0.1056(6) 0.050(5) Uani 0.50 d PDU 2
H21C H 0.4434(12) -0.2395(19) 0.0717(6) 0.060 Uiso 0.50 calc PR 2
C20C C 0.5051(15) -0.3545(28) 0.1320(8) 0.074(7) Uani 0.50 d PDU 2
H20C H 0.5349(15) -0.4109(28) 0.1157(8) 0.089 Uiso 0.50 calc PR 2
C19C C 0.5155(14) -0.3743(27) 0.1825(7) 0.062(8) Uani 0.50 d PDU 2
H19C H 0.5534(14) -0.4407(27) 0.2003(7) 0.074 Uiso 0.50 calc PR 2
C18C C 0.4701(14) -0.2964(23) 0.2052(7) 0.060(6) Uani 0.50 d PDU 2
H18C H 0.4760(14) -0.3138(23) 0.2388(7) 0.071 Uiso 0.50 calc PR 2
C16C C 0.4138(18) -0.1895(37) 0.1808(7) 0.044(6) Uani 0.50 d PDU 2
C15C C 0.3668(10) -0.1144(20) 0.2090(6) 0.063(5) Uani 0.50 d PDU 2
H15C H 0.3660(10) -0.1616(20) 0.2386(6) 0.075 Uiso 0.50 calc PR 2
C14C C 0.3255(12) 0.0095(19) 0.1987(7) 0.043(5) Uani 0.50 d PDU 2
H14C H 0.2975(12) 0.0347(19) 0.2213(7) 0.051 Uiso 0.50 calc PR 2

loop_
_atom_type_symbol
_atom_type_description
_atom_type_scat_dispersion_real
_atom_type_scat_dispersion_imag
_atom_type_scat_source
C C 0.0033 0.0016 'International Tables Vol C Tables 4.2.6.8 and 6.1.1.4'
H H 0.0000 0.0000 'International Tables Vol C Tables 4.2.6.8 and 6.1.1.4'
P P 0.1023 0.0942 'International Tables Vol C Tables 4.2.6.8 and 6.1.1.4'
S S 0.1246 0.1234 'International Tables Vol C Tables 4.2.6.8 and 6.1.1.4'
Rh Rh -1.1178 0.9187 'International Tables Vol C Tables 4.2.6.8 and 6.1.1.4'

loop_
_geom_angle_atom_site_label_1
_geom_angle_atom_site_label_2
_geom_angle_atom_site_label_3
_geom_angle
C14A Rh1A C2A 105.2(2)
C14A Rh1A C4A 112.3(3)
C2A Rh1A C4A 61.7(2)
C14A Rh1A P1A 86.4(2)
C2A Rh1A P1A 111.2(2)
C4A Rh1A P1A 160.9(2)
C14A Rh1A C1A 142.4(3)
C2A Rh1A C1A 37.5(2)
C4A Rh1A C1A 61.0(2)
P1A Rh1A C1A 102.0(2)
C14A Rh1A C5A 149.0(3)
C2A Rh1A C5A 62.1(2)
C4A Rh1A C5A 36.8(2)
P1A Rh1A C5A 124.2(2)
C1A Rh1A C5A 36.5(2)
C14A Rh1A C3A 91.3(2)
C2A Rh1A C3A 36.8(2)
C4A Rh1A C3A 36.5(2)
P1A Rh1A C3A 145.5(2)
C1A Rh1A C3A 61.2(2)
C5A Rh1A C3A 61.2(2)
C14A Rh1A S1A 89.8(2)
C2A Rh1A S1A 156.2(2)
C4A Rh1A S1A 95.8(2)
P1A Rh1A S1A 87.65(8)
C1A Rh1A S1A 126.7(2)
C5A Rh1A S1A 95.6(2)
C3A Rh1A S1A 126.8(2)
C5A C1A C2A 108.1(5)
C5A C1A C6A 126.0(6)
C2A C1A C6A 125.6(6)
C5A C1A Rh1A 71.9(3)
C2A C1A Rh1A 69.8(3)
C6A C1A Rh1A 128.9(5)
C3A C2A C1A 107.4(5)
C3A C2A C7A 126.0(6)
C1A C2A C7A 125.7(6)
C3A C2A Rh1A 73.4(3)
C1A C2A Rh1A 72.7(3)
C7A C2A Rh1A 128.2(5)
C4A C3A C2A 108.1(5)
C4A C3A C8A 125.5(6)
C2A C3A C8A 126.4(6)
C4A C3A Rh1A 70.9(4)
C2A C3A Rh1A 69.8(3)
C8A C3A Rh1A 124.7(5)
C3A C4A C5A 108.8(5)
C3A C4A C9A 127.0(6)
C5A C4A C9A 124.1(6)
C3A C4A Rh1A 72.6(4)
C5A C4A Rh1A 72.2(4)
C9A C4A Rh1A 123.5(5)
C1A C5A C4A 107.4(5)
C1A C5A C10A 126.8(6)
C4A C5A C10A 125.7(6)
C1A C5A Rh1A 71.7(3)
C4A C5A Rh1A 71.0(4)
C10A C5A Rh1A 125.8(5)
C11A P1A C13A 103.2(4)
C11A P1A C12A 102.1(4)
C13A P1A C12A 103.3(4)
C11A P1A Rh1A 116.1(3)
C13A P1A Rh1A 113.8(3)
C12A P1A Rh1A 116.4(3)
C17A S1A Rh1A 113.2(2)
C21A C17A C16A 118.5(6)
C21A C17A S1A 116.5(5)
C16A C17A S1A 125.0(5)
C20A C21A C17A 120.7(7)
C19A C20A C21A 120.9(7)
C18A C19A C20A 118.4(7)
C19A C18A C16A 123.5(7)
C18A C16A C17A 118.0(6)
C18A C16A C15A 117.4(6)
C17A C16A C15A 124.6(6)
C14A C15A C16A 129.8(7)
C15A C14A Rh1A 134.6(6)
C14C Rh1B C1B 99.2(6)
C14B Rh1B C1B 106.0(10)
C14C Rh1B C2B 87.8(5)
C14B Rh1B C2B 143.4(10)
C1B Rh1B C2B 37.5(2)
C14C Rh1B C5B 135.5(6)
C14B Rh1B C5B 89.5(9)
C1B Rh1B C5B 37.0(3)
C2B Rh1B C5B 61.6(3)
C14C Rh1B C4B 148.4(5)
C14B Rh1B C4B 108.8(7)
C1B Rh1B C4B 61.8(2)
C2B Rh1B C4B 61.5(2)
C5B Rh1B C4B 36.4(2)
C14C Rh1B C3B 112.3(5)
C14B Rh1B C3B 146.3(7)
C1B Rh1B C3B 62.1(2)
C2B Rh1B C3B 36.5(2)
C5B Rh1B C3B 61.7(2)
C4B Rh1B C3B 37.5(2)
C14C Rh1B P1B 86.6(6)
C14B Rh1B P1B 86.5(10)
C1B Rh1B P1B 164.9(2)
C2B Rh1B P1B 129.8(2)
C5B Rh1B P1B 137.6(2)
C4B Rh1B P1B 106.6(2)
C3B Rh1B P1B 102.8(2)
C14C Rh1B S1C 88.5(5)
C1B Rh1B S1C 102.6(3)
C2B Rh1B S1C 138.2(3)
C5B Rh1B S1C 94.1(3)
C4B Rh1B S1C 119.0(3)
C3B Rh1B S1C 155.1(3)
P1B Rh1B S1C 91.4(2)
C14B Rh1B S1B 86.9(5)
C1B Rh1B S1B 100.3(3)
C2B Rh1B S1B 96.9(2)
C5B Rh1B S1B 133.3(3)
C4B Rh1B S1B 158.3(2)
C3B Rh1B S1B 125.1(2)
P1B Rh1B S1B 88.7(2)
C5B C1B C2B 107.4(5)
C5B C1B C6B 126.6(7)
C2B C1B C6B 125.7(7)
C5B C1B Rh1B 72.7(4)
C2B C1B Rh1B 72.1(4)
C6B C1B Rh1B 125.1(5)
C3B C2B C1B 108.8(6)
C3B C2B C7B 125.2(6)
C1B C2B C7B 126.0(6)
C3B C2B Rh1B 72.4(3)
C1B C2B Rh1B 70.5(4)
C7B C2B Rh1B 125.2(5)
C2B C3B C4B 107.1(5)
C2B C3B C8B 127.9(6)
C4B C3B C8B 124.4(6)
C2B C3B Rh1B 71.1(4)
C4B C3B Rh1B 71.0(3)
C8B C3B Rh1B 129.6(4)
C5B C4B C3B 108.0(6)
C5B C4B C9B 126.7(7)
C3B C4B C9B 124.6(7)
C5B C4B Rh1B 71.8(4)
C3B C4B Rh1B 71.5(3)
C9B C4B Rh1B 129.6(5)
C4B C5B C1B 108.6(6)
C4B C5B C10B 125.6(8)
C1B C5B C10B 125.6(7)
C4B C5B Rh1B 71.8(4)
C1B C5B Rh1B 70.3(4)
C10B C5B Rh1B 126.3(5)
C11B P1B C12B 102.6(5)
C11B P1B C13B 101.3(4)
C12B P1B C13B 101.7(4)
C11B P1B Rh1B 117.3(3)
C12B P1B Rh1B 116.8(3)
C13B P1B Rh1B 114.7(3)
C17B S1B Rh1B 108.1(10)
C16B C17B C21B 119.0(15)
C16B C17B S1B 125.4(14)
C21B C17B S1B 115.6(13)
C20B C21B C17B 120.4(15)
C19B C20B C21B 120.3(17)
C18B C19B C20B 119.1(16)
C19B C18B C16B 123.0(14)
C17B C16B C18B 118.0(14)
C17B C16B C15B 123.9(15)
C18B C16B C15B 118.0(14)
C14B C15B C16B 128.2(16)
C15B C14B Rh1B 130.9(16)
C17C S1C Rh1B 108.2(8)
C16C C17C C21C 118.8(15)
C16C C17C S1C 124.1(14)
C21C C17C S1C 116.6(13)
C20C C21C C17C 120.4(14)
C19C C20C C21C 120.5(17)
C18C C19C C20C 119.1(16)
C19C C18C C16C 123.2(15)
C17C C16C C18C 117.7(14)
C17C C16C C15C 123.9(15)
C18C C16C C15C 118.4(14)
C14C C15C C16C 129.2(17)
C15C C14C Rh1B 130.0(14)

loop_
_geom_bond_atom_site_label_1
_geom_bond_atom_site_label_2
_geom_bond_distance
Rh1A C14A 2.032(6)
Rh1A C2A 2.212(6)
Rh1A C4A 2.237(7)
Rh1A P1A 2.249(2)
Rh1A C1A 2.250(6)
Rh1A C5A 2.253(6)
Rh1A C3A 2.259(6)
Rh1A S1A 2.325(2)
C1A C5A 1.409(8)
C1A C2A 1.436(8)
C1A C6A 1.511(8)
C2A C3A 1.410(8)
C2A C7A 1.508(8)
C3A C4A 1.408(8)
C3A C8A 1.500(8)
C4A C5A 1.418(8)
C4A C9A 1.522(9)
C5A C10A 1.507(8)
P1A C11A 1.803(7)
P1A C13A 1.808(8)
P1A C12A 1.819(7)
S1A C17A 1.761(7)
C17A C21A 1.398(8)
C17A C16A 1.410(9)
C21A C20A 1.382(10)
C20A C19A 1.377(11)
C19A C18A 1.355(10)
C18A C16A 1.392(9)
C16A C15A 1.467(9)
C15A C14A 1.263(9)
Rh1B C14C 2.06(2)
Rh1B C14B 2.08(2)
Rh1B C1B 2.219(6)
Rh1B C2B 2.240(6)
Rh1B C5B 2.251(6)
Rh1B C4B 2.252(6)
Rh1B C3B 2.258(6)
Rh1B P1B 2.259(2)
Rh1B S1C 2.324(7)
Rh1B S1B 2.375(6)
C1B C5B 1.419(10)
C1B C2B 1.432(9)
C1B C6B 1.501(9)
C2B C3B 1.408(8)
C2B C7B 1.504(9)
C3B C4B 1.449(8)
C3B C8B 1.499(8)
C4B C5B 1.406(9)
C4B C9B 1.502(9)
C5B C10B 1.506(9)
P1B C11B 1.799(8)
P1B C12B 1.809(7)
P1B C13B 1.823(8)
S1B C17B 1.75(2)
C17B C16B 1.41(2)
C17B C21B 1.41(2)
C21B C20B 1.39(2)
C20B C19B 1.40(2)
C19B C18B 1.35(2)
C18B C16B 1.41(2)
C16B C15B 1.46(2)
C15B C14B 1.33(2)
S1C C17C 1.77(2)
C17C C16C 1.41(2)
C17C C21C 1.40(2)
C21C C20C 1.39(2)
C20C C19C 1.39(2)
C19C C18C 1.34(2)
C18C C16C 1.41(2)
C16C C15C 1.45(2)
C15C C14C 1.30(2)
